data_7044039
loop_
_publ_author_name
'Rosales-Vazquez, Luis D'
'Sanchez, Victor'
'Dorazco-Gonzalez, Alejandro'
'Mart\'inez-Otero, Diego'
'Garcia-Orozco, Ivan'
'Morales, Raul Alberto'
'Jaramillo-Garcia, Jonathan'
'Tellez-Lopez, Antonio'

_publ_section_title
;
 Cadmium---1,4-Cyclohexanedicarboxylato Coordination Polymers Bearing
 Different Di-alkyl-2,2&#x2019;-bipyridines: Syntheses, Crystal Structures
 and Photoluminescence Studies
;
_journal_name_full 'Dalton Trans.'
_journal_paper_doi 10.1039/C7DT02376F
_journal_year 2017
_chemical_formula_moiety 'C18 H20 Cd N2 O5, H2 O'
_chemical_formula_sum 'C18 H22 Cd N2 O6'
_chemical_formula_weight 474.77
_space_group_crystal_system monoclinic
_space_group_IT_number 14
_space_group_name_Hall '-P 2ybc'
_space_group_name_H-M_alt 'P 1 21/c 1'
_symmetry_space_group_name_Hall '-P 2ybc'
_symmetry_space_group_name_H-M 'P 1 21/c 1'
_atom_sites_solution_hydrogens mixed
_audit_creation_method SHELXL-2014/7
_audit_update_record
;
2017-06-09 deposited with the CCDC.
2017-08-28 downloaded from the CCDC.
;
_cell_angle_alpha 90
_cell_angle_beta 97.0738(11)
_cell_angle_gamma 90
_cell_formula_units_Z 4
_cell_length_a 6.7908(3)
_cell_length_b 18.9259(8)
_cell_length_c 14.8220(7)
_cell_measurement_reflns_used 8482
_cell_measurement_temperature 296(2)
_cell_measurement_theta_max 27.49
_cell_measurement_theta_min 2.97
_cell_volume 1890.45(15)
_computing_cell_refinement 'Bruker SAINT'
_computing_data_collection 'Bruker APEX2'
_computing_data_reduction 'Bruker SAINT'
_computing_molecular_graphics 'Bruker SHELXTL'
_computing_publication_material 'Bruker SHELXTL'
_computing_structure_refinement 'SHELXL-2014/7 (Sheldrick, 2014)'
_computing_structure_solution 'SHELXS-97 (Sheldrick 2008)'
_diffrn_ambient_temperature 296(2)
_diffrn_measured_fraction_theta_full 0.998
_diffrn_measured_fraction_theta_max 0.998
_diffrn_measurement_device_type 'Bruker APEX-II CCD'
_diffrn_measurement_method '\w scans'
_diffrn_radiation_monochromator mirrors
_diffrn_radiation_type MoK\a
_diffrn_radiation_wavelength 0.71073
_diffrn_reflns_av_R_equivalents 0.0169
_diffrn_reflns_av_unetI/netI 0.0135
_diffrn_reflns_Laue_measured_fraction_full 0.998
_diffrn_reflns_Laue_measured_fraction_max 0.998
_diffrn_reflns_limit_h_max 7
_diffrn_reflns_limit_h_min -8
_diffrn_reflns_limit_k_max 23
_diffrn_reflns_limit_k_min -23
_diffrn_reflns_limit_l_max 18
_diffrn_reflns_limit_l_min -18
_diffrn_reflns_number 16722
_diffrn_reflns_point_group_measured_fraction_full 0.998
_diffrn_reflns_point_group_measured_fraction_max 0.998
_diffrn_reflns_theta_full 25.242
_diffrn_reflns_theta_max 26.371
_diffrn_reflns_theta_min 2.152
_diffrn_source 'Incoatec ImuS'
_exptl_absorpt_coefficient_mu 1.192
_exptl_absorpt_correction_T_max 0.7456
_exptl_absorpt_correction_T_min 0.6625
_exptl_absorpt_correction_type multi-scan
_exptl_absorpt_process_details 'SADABS 2014/4, Sheldrick'
_exptl_crystal_colour colourless
_exptl_crystal_density_diffrn 1.668
_exptl_crystal_description Prism
_exptl_crystal_F_000 960
_exptl_crystal_preparation ', Luminescent'
_exptl_crystal_size_max 0.426
_exptl_crystal_size_mid 0.243
_exptl_crystal_size_min 0.199
_refine_diff_density_max 0.684
_refine_diff_density_min -0.480
_refine_diff_density_rms 0.054
_refine_ls_extinction_method none
_refine_ls_goodness_of_fit_ref 1.087
_refine_ls_hydrogen_treatment mixed
_refine_ls_matrix_type full
_refine_ls_number_parameters 380
_refine_ls_number_reflns 3867
_refine_ls_number_restraints 558
_refine_ls_restrained_S_all 1.085
_refine_ls_R_factor_all 0.0278
_refine_ls_R_factor_gt 0.0246
_refine_ls_shift/su_max 0.003
_refine_ls_shift/su_mean 0.000
_refine_ls_structure_factor_coef Fsqd
_refine_ls_weighting_details 'w=1/[\s^2^(Fo^2^)+(0.0348P)^2^+0.9459P] where P=(Fo^2^+2Fc^2^)/3'
_refine_ls_weighting_scheme calc
_refine_ls_wR_factor_gt 0.0660
_refine_ls_wR_factor_ref 0.0684
_reflns_Friedel_coverage 0.000
_reflns_number_gt 3491
_reflns_number_total 3867
_reflns_threshold_expression 'I > 2\s(I)'
_cod_data_source_file c7dt02376f2.cif
_cod_data_source_block mo_091SMV15_0m
_cod_database_code 7044039
_shelx_shelxl_version_number 2014/7
_shelx_space_group_comment
; 
The symmetry employed for this shelxl refinement is uniquely defined 
by the following loop, which should always be used as a source of 
symmetry information in preference to the above space-group names. 
They are only intended as comments. 
;
_shelx_estimated_absorpt_t_min 0.631
_shelx_estimated_absorpt_t_max 0.797

loop_
_space_group_symop_operation_xyz
'x, y, z'
'-x, y+1/2, -z+1/2'
'-x, -y, -z'
'x, -y-1/2, z-1/2'

loop_
_atom_site_label
_atom_site_type_symbol
_atom_site_fract_x
_atom_site_fract_y
_atom_site_fract_z
_atom_site_U_iso_or_equiv
_atom_site_adp_type
_atom_site_occupancy
_atom_site_site_symmetry_order
_atom_site_calc_flag
_atom_site_refinement_flags_posn
_atom_site_refinement_flags_adp
_atom_site_refinement_flags_occupancy
_atom_site_disorder_assembly
_atom_site_disorder_group
Cd1 Cd 0.68055(2) 0.35205(2) 0.34380(2) 0.04535(8) Uani 1 1 d . . . . .
O1 O 1.0047(3) 0.33887(12) 0.31257(13) 0.0591(5) Uani 1 1 d D . . . .
H1A H 1.024(4) 0.3646(15) 0.2742(18) 0.071 Uiso 1 1 d D U . . .
H1B H 1.112(4) 0.3189(16) 0.3374(18) 0.071 Uiso 1 1 d D U . . .
N1 N 0.7007(3) 0.46933(10) 0.39493(12) 0.0420(4) Uani 1 1 d . . . . .
N2 N 0.7796(3) 0.35601(10) 0.50329(14) 0.0468(5) Uani 1 1 d . . . . .
C1 C 0.6621(4) 0.52439(14) 0.33883(16) 0.0500(6) Uani 1 1 d . . . . .
H1 H 0.6320 0.5157 0.2769 0.060 Uiso 1 1 calc R U . . .
C2 C 0.6649(4) 0.59349(14) 0.36874(19) 0.0527(6) Uani 1 1 d . . . . .
H2 H 0.6359 0.6305 0.3279 0.063 Uiso 1 1 calc R U . . .
C3 C 0.7112(3) 0.60644(13) 0.45954(18) 0.0523(6) Uani 1 1 d . . . . .
H3 H 0.7144 0.6525 0.4815 0.063 Uiso 1 1 calc R U . . .
C4 C 0.7529(3) 0.55065(14) 0.51793(17) 0.0488(6) Uani 1 1 d . . . . .
H4 H 0.7850 0.5588 0.5799 0.059 Uiso 1 1 calc R U . . .
C5 C 0.7473(3) 0.48191(12) 0.48454(15) 0.0398(5) Uani 1 1 d . . . . .
C6 C 0.7871(3) 0.41928(13) 0.54409(15) 0.0421(5) Uani 1 1 d . . . . .
C7 C 0.8270(3) 0.42491(17) 0.63815(16) 0.0551(6) Uani 1 1 d . . . . .
H7 H 0.8337 0.4691 0.6659 0.066 Uiso 1 1 calc R U . . .
C8 C 0.8567(4) 0.36449(19) 0.6899(2) 0.0669(8) Uani 1 1 d . . . . .
H8 H 0.8820 0.3675 0.7529 0.080 Uiso 1 1 calc R U . . .
C9 C 0.8486(4) 0.3006(2) 0.6481(2) 0.0709(9) Uani 1 1 d . . . . .
H9 H 0.8683 0.2592 0.6819 0.085 Uiso 1 1 calc R U . . .
C10 C 0.8105(4) 0.29814(16) 0.5543(2) 0.0612(7) Uani 1 1 d . . . . .
H10 H 0.8064 0.2543 0.5257 0.073 Uiso 1 1 calc R U . . .
C11 C 0.4585(19) 0.2317(5) 0.3685(13) 0.0403(13) Uani 0.635(4) 1 d D U P A 1
O2 O 0.6394(12) 0.2284(6) 0.3574(4) 0.0471(13) Uani 0.635(4) 1 d D U P A 1
O3 O 0.3802(19) 0.2912(5) 0.3831(6) 0.0437(15) Uani 0.635(4) 1 d D U P A 1
C12 C 0.3390(15) 0.1644(5) 0.3772(6) 0.0445(12) Uani 0.635(4) 1 d D U P A 1
H12 H 0.2677 0.1553 0.3167 0.053 Uiso 0.635(4) 1 calc R U P A 1
C13 C 0.1807(11) 0.1714(5) 0.4414(5) 0.0505(14) Uani 0.635(4) 1 d D U P A 1
H13A H 0.0892 0.1320 0.4314 0.061 Uiso 0.635(4) 1 calc R U P A 1
H13B H 0.1060 0.2145 0.4271 0.061 Uiso 0.635(4) 1 calc R U P A 1
C14 C 0.2683(8) 0.1729(3) 0.5419(4) 0.0516(12) Uani 0.635(4) 1 d D U P A 1
H14A H 0.3519 0.2142 0.5536 0.062 Uiso 0.635(4) 1 calc R U P A 1
H14B H 0.1620 0.1757 0.5799 0.062 Uiso 0.635(4) 1 calc R U P A 1
C15 C 0.3905(8) 0.1061(2) 0.5652(3) 0.0500(10) Uani 0.635(4) 1 d D U P A 1
H15 H 0.3011 0.0656 0.5534 0.060 Uiso 0.635(4) 1 calc R U P A 1
C16 C 0.5514(9) 0.0992(3) 0.5025(4) 0.0521(12) Uani 0.635(4) 1 d D U P A 1
H16A H 0.6245 0.0558 0.5166 0.063 Uiso 0.635(4) 1 calc R U P A 1
H16B H 0.6437 0.1383 0.5138 0.063 Uiso 0.635(4) 1 calc R U P A 1
C17 C 0.4680(16) 0.0989(5) 0.4019(5) 0.0536(15) Uani 0.635(4) 1 d D U P A 1
H17A H 0.3889 0.0566 0.3886 0.064 Uiso 0.635(4) 1 calc R U P A 1
H17B H 0.5766 0.0979 0.3652 0.064 Uiso 0.635(4) 1 calc R U P A 1
C18 C 0.4651(9) 0.1062(2) 0.6673(3) 0.0610(11) Uani 0.635(4) 1 d D U P A 1
O4 O 0.6346(8) 0.1297(2) 0.6900(3) 0.0851(13) Uani 0.635(4) 1 d D U P A 1
O5 O 0.3547(8) 0.0842(3) 0.7223(2) 0.0924(14) Uani 0.635(4) 1 d D U P A 1
O6 O 0.0179(10) 0.0098(3) 0.6500(5) 0.138(2) Uani 0.635(4) 1 d D . P A 1
H6A H 0.125(8) 0.026(3) 0.674(7) 0.165 Uiso 0.635(4) 1 d D U P A 1
H6B H -0.055(10) 0.043(3) 0.625(3) 0.165 Uiso 0.635(4) 1 d D U P A 1
C11A C 0.456(3) 0.2391(9) 0.364(2) 0.0407(19) Uani 0.365(4) 1 d D U P A 2
O2A O 0.619(2) 0.2333(10) 0.3338(8) 0.045(2) Uani 0.365(4) 1 d D U P A 2
O3A O 0.372(3) 0.2980(10) 0.3639(11) 0.043(2) Uani 0.365(4) 1 d D U P A 2
C12A C 0.334(3) 0.1726(9) 0.3739(12) 0.0458(18) Uani 0.365(4) 1 d D U P A 2
H12A H 0.2391 0.1677 0.3188 0.055 Uiso 0.365(4) 1 calc R U P A 2
C13A C 0.2140(19) 0.1797(9) 0.4555(8) 0.049(2) Uani 0.365(4) 1 d D U P A 2
H13C H 0.1405 0.2238 0.4508 0.058 Uiso 0.365(4) 1 calc R U P A 2
H13D H 0.1195 0.1412 0.4546 0.058 Uiso 0.365(4) 1 calc R U P A 2
C14A C 0.3520(12) 0.1782(5) 0.5439(6) 0.0435(16) Uani 0.365(4) 1 d D U P A 2
H14C H 0.2734 0.1799 0.5942 0.052 Uiso 0.365(4) 1 calc R U P A 2
H14D H 0.4351 0.2201 0.5473 0.052 Uiso 0.365(4) 1 calc R U P A 2
C15A C 0.4871(12) 0.1117(4) 0.5542(5) 0.0380(13) Uani 0.365(4) 1 d D U P A 2
H15A H 0.4004 0.0704 0.5553 0.046 Uiso 0.365(4) 1 calc R U P A 2
C16A C 0.6023(14) 0.1035(5) 0.4735(5) 0.0407(16) Uani 0.365(4) 1 d D U P A 2
H16C H 0.6725 0.0588 0.4781 0.049 Uiso 0.365(4) 1 calc R U P A 2
H16D H 0.6998 0.1410 0.4745 0.049 Uiso 0.365(4) 1 calc R U P A 2
C17A C 0.464(3) 0.1061(9) 0.3826(8) 0.0472(19) Uani 0.365(4) 1 d D U P A 2
H17C H 0.5439 0.1048 0.3327 0.057 Uiso 0.365(4) 1 calc R U P A 2
H17D H 0.3794 0.0647 0.3780 0.057 Uiso 0.365(4) 1 calc R U P A 2
C18A C 0.6134(13) 0.1155(4) 0.6455(5) 0.0471(14) Uani 0.365(4) 1 d D U P A 2
O4A O 0.7974(9) 0.1200(4) 0.6487(4) 0.0796(19) Uani 0.365(4) 1 d D U P A 2
O5A O 0.5242(13) 0.1153(4) 0.7170(4) 0.0654(15) Uani 0.365(4) 1 d D U P A 2
O6A O 1.1606(10) 0.0571(4) 0.7243(4) 0.0729(18) Uani 0.365(4) 1 d D . P A 2
H6C H 1.256(8) 0.077(6) 0.702(4) 0.087 Uiso 0.365(4) 1 d D U P A 2
H6D H 1.054(5) 0.058(2) 0.674(3) 0.087 Uiso 0.365(4) 1 d D U P A 2

loop_
_atom_site_aniso_label
_atom_site_aniso_U_11
_atom_site_aniso_U_22
_atom_site_aniso_U_33
_atom_site_aniso_U_23
_atom_site_aniso_U_13
_atom_site_aniso_U_12
Cd1 0.04567(12) 0.04472(12) 0.04494(11) -0.00824(7) 0.00270(7) 0.00111(7)
O1 0.0429(9) 0.0800(14) 0.0532(11) 0.0162(9) 0.0011(8) 0.0104(9)
N1 0.0408(9) 0.0466(10) 0.0383(9) -0.0066(8) 0.0033(7) 0.0008(8)
N2 0.0406(10) 0.0529(12) 0.0458(11) 0.0024(8) 0.0006(8) -0.0042(8)
C1 0.0542(14) 0.0532(14) 0.0422(12) -0.0033(10) 0.0040(10) 0.0014(11)
C2 0.0480(13) 0.0483(13) 0.0630(15) 0.0012(11) 0.0116(11) 0.0011(11)
C3 0.0442(12) 0.0467(13) 0.0678(16) -0.0154(12) 0.0140(11) -0.0039(10)
C4 0.0384(11) 0.0603(15) 0.0478(13) -0.0197(11) 0.0060(9) -0.0068(11)
C5 0.0247(9) 0.0532(13) 0.0416(11) -0.0083(9) 0.0042(8) -0.0022(9)
C6 0.0267(9) 0.0596(14) 0.0399(11) -0.0049(10) 0.0031(8) -0.0041(9)
C7 0.0409(12) 0.0814(19) 0.0422(12) -0.0064(12) 0.0015(10) -0.0007(12)
C8 0.0496(15) 0.106(3) 0.0434(14) 0.0082(15) -0.0007(11) 0.0017(15)
C9 0.0543(16) 0.090(2) 0.0659(18) 0.0310(17) -0.0018(14) -0.0010(15)
C10 0.0555(15) 0.0611(16) 0.0643(17) 0.0103(13) -0.0038(12) -0.0042(13)
C11 0.045(2) 0.044(3) 0.030(3) -0.004(2) -0.0050(18) 0.004(2)
O2 0.046(2) 0.050(2) 0.045(3) -0.002(3) 0.003(2) 0.0048(16)
O3 0.0432(19) 0.042(2) 0.043(4) 0.001(2) -0.004(3) 0.0058(17)
C12 0.052(2) 0.046(3) 0.032(2) -0.0025(18) -0.0104(18) -0.008(2)
C13 0.056(3) 0.058(3) 0.035(2) 0.005(2) -0.0079(18) -0.006(2)
C14 0.062(3) 0.050(2) 0.0408(19) 0.0041(16) -0.005(2) 0.004(2)
C15 0.069(3) 0.0391(18) 0.0372(18) -0.0034(14) -0.0141(18) -0.002(2)
C16 0.070(3) 0.0357(19) 0.046(3) -0.002(2) -0.009(2) 0.004(2)
C17 0.074(3) 0.037(2) 0.046(3) -0.007(2) -0.006(3) 0.000(2)
C18 0.084(3) 0.046(2) 0.046(2) -0.0027(17) -0.019(2) 0.007(2)
O4 0.105(3) 0.081(2) 0.058(3) -0.005(2) -0.037(2) -0.008(2)
O5 0.124(4) 0.103(3) 0.0448(18) 0.0107(18) -0.0102(19) 0.000(3)
O6 0.134(5) 0.130(5) 0.140(5) 0.016(4) -0.017(4) -0.033(4)
C11A 0.045(3) 0.044(3) 0.031(4) -0.003(3) -0.003(3) -0.004(3)
O2A 0.049(3) 0.051(3) 0.035(4) 0.000(4) 0.005(3) 0.008(3)
O3A 0.044(3) 0.047(4) 0.037(5) 0.007(3) -0.001(4) 0.006(3)
C12A 0.054(3) 0.046(3) 0.035(3) -0.001(3) -0.006(3) -0.001(3)
C13A 0.054(4) 0.052(4) 0.038(3) 0.003(3) -0.001(3) -0.011(3)
C14A 0.050(3) 0.049(3) 0.031(3) 0.000(2) 0.000(3) -0.003(3)
C15A 0.052(3) 0.032(2) 0.029(2) 0.000(2) 0.000(2) -0.004(3)
C16A 0.062(4) 0.031(3) 0.029(3) 0.000(2) 0.006(3) 0.001(3)
C17A 0.066(3) 0.041(3) 0.032(3) -0.003(3) -0.008(3) -0.007(3)
C18A 0.076(3) 0.037(3) 0.025(3) -0.005(2) -0.009(3) 0.004(3)
O4A 0.069(3) 0.118(5) 0.046(3) -0.010(3) -0.018(2) 0.004(3)
O5A 0.096(4) 0.073(3) 0.025(3) -0.006(2) -0.002(3) 0.001(3)
O6A 0.089(4) 0.076(4) 0.057(3) 0.007(3) 0.024(3) -0.002(3)

loop_
_atom_type_symbol
_atom_type_description
_atom_type_scat_dispersion_real
_atom_type_scat_dispersion_imag
_atom_type_scat_source
C C 0.0033 0.0016 'International Tables Vol C Tables 4.2.6.8 and 6.1.1.4'
H H 0.0000 0.0000 'International Tables Vol C Tables 4.2.6.8 and 6.1.1.4'
N N 0.0061 0.0033 'International Tables Vol C Tables 4.2.6.8 and 6.1.1.4'
O O 0.0106 0.0060 'International Tables Vol C Tables 4.2.6.8 and 6.1.1.4'
Cd Cd -0.8075 1.2024 'International Tables Vol C Tables 4.2.6.8 and 6.1.1.4'

loop_
_geom_angle_atom_site_label_1
_geom_angle_atom_site_label_2
_geom_angle_atom_site_label_3
_geom_angle
_geom_angle_site_symmetry_1
_geom_angle_site_symmetry_3
O5A Cd1 O2A 99.2(3) 4_565 .
O5A Cd1 O1 103.7(2) 4_565 .
O2A Cd1 O1 92.9(4) . .
O4 Cd1 O1 80.42(16) 4_565 .
O5A Cd1 N1 90.76(19) 4_565 .
O2A Cd1 N1 162.6(3) . .
O4 Cd1 N1 100.05(13) 4_565 .
O1 Cd1 N1 98.47(7) . .
O4 Cd1 O2 103.4(2) 4_565 .
O1 Cd1 O2 92.0(2) . .
N1 Cd1 O2 155.63(18) . .
O5A Cd1 N2 156.3(2) 4_565 .
O2A Cd1 N2 97.0(3) . .
O4 Cd1 N2 166.55(14) 4_565 .
O1 Cd1 N2 92.44(7) . .
N1 Cd1 N2 69.55(7) . .
O2 Cd1 N2 88.18(17) . .
O5A Cd1 O3A 83.4(4) 4_565 .
O2A Cd1 O3A 55.2(5) . .
O1 Cd1 O3A 148.2(4) . .
N1 Cd1 O3A 112.6(4) . .
N2 Cd1 O3A 92.0(4) . .
O4 Cd1 O3 106.8(3) 4_565 .
O1 Cd1 O3 145.9(2) . .
N1 Cd1 O3 112.5(2) . .
O2 Cd1 O3 53.9(2) . .
N2 Cd1 O3 85.5(2) . .
O5A Cd1 C11A 95.7(8) 4_565 .
O2A Cd1 C11A 27.9(4) . .
O1 Cd1 C11A 120.5(4) . .
N1 Cd1 C11A 137.3(5) . .
N2 Cd1 C11A 90.6(8) . .
O3A Cd1 C11A 28.0(3) . .
Cd1 O1 H1A 109(2) . .
Cd1 O1 H1B 137.4(19) . .
H1A O1 H1B 113(3) . .
C1 N1 C5 118.6(2) . .
C1 N1 Cd1 122.48(15) . .
C5 N1 Cd1 118.89(15) . .
C10 N2 C6 118.9(2) . .
C10 N2 Cd1 122.92(18) . .
C6 N2 Cd1 117.86(15) . .
N1 C1 C2 123.0(2) . .
N1 C1 H1 118.5 . .
C2 C1 H1 118.5 . .
C3 C2 C1 118.6(2) . .
C3 C2 H2 120.7 . .
C1 C2 H2 120.7 . .
C2 C3 C4 119.2(2) . .
C2 C3 H3 120.4 . .
C4 C3 H3 120.4 . .
C3 C4 C5 120.1(2) . .
C3 C4 H4 120.0 . .
C5 C4 H4 120.0 . .
N1 C5 C4 120.6(2) . .
N1 C5 C6 116.7(2) . .
C4 C5 C6 122.8(2) . .
N2 C6 C7 120.8(2) . .
N2 C6 C5 116.87(19) . .
C7 C6 C5 122.3(2) . .
C8 C7 C6 119.4(3) . .
C8 C7 H7 120.3 . .
C6 C7 H7 120.3 . .
C9 C8 C7 119.4(3) . .
C9 C8 H8 120.3 . .
C7 C8 H8 120.3 . .
C8 C9 C10 118.7(3) . .
C8 C9 H9 120.6 . .
C10 C9 H9 120.6 . .
N2 C10 C9 122.6(3) . .
N2 C10 H10 118.7 . .
C9 C10 H10 118.7 . .
O2 C11 O3 119.9(9) . .
O2 C11 C12 120.5(7) . .
O3 C11 C12 119.1(8) . .
C11 O2 Cd1 95.1(6) . .
C11 O3 Cd1 89.9(7) . .
C11 C12 C13 113.8(7) . .
C11 C12 C17 113.6(7) . .
C13 C12 C17 110.2(7) . .
C11 C12 H12 106.2 . .
C13 C12 H12 106.2 . .
C17 C12 H12 106.2 . .
C12 C13 C14 112.8(6) . .
C12 C13 H13A 109.0 . .
C14 C13 H13A 109.0 . .
C12 C13 H13B 109.0 . .
C14 C13 H13B 109.0 . .
H13A C13 H13B 107.8 . .
C15 C14 C13 109.8(5) . .
C15 C14 H14A 109.7 . .
C13 C14 H14A 109.7 . .
C15 C14 H14B 109.7 . .
C13 C14 H14B 109.7 . .
H14A C14 H14B 108.2 . .
C16 C15 C14 110.0(4) . .
C16 C15 C18 115.3(4) . .
C14 C15 C18 109.0(4) . .
C16 C15 H15 107.4 . .
C14 C15 H15 107.4 . .
C18 C15 H15 107.4 . .
C15 C16 C17 112.8(5) . .
C15 C16 H16A 109.0 . .
C17 C16 H16A 109.0 . .
C15 C16 H16B 109.0 . .
C17 C16 H16B 109.0 . .
H16A C16 H16B 107.8 . .
C16 C17 C12 111.2(6) . .
C16 C17 H17A 109.4 . .
C12 C17 H17A 109.4 . .
C16 C17 H17B 109.4 . .
C12 C17 H17B 109.4 . .
H17A C17 H17B 108.0 . .
O4 C18 O5 123.8(6) . .
O4 C18 C15 116.7(6) . .
O5 C18 C15 119.5(5) . .
C18 O4 Cd1 109.4(5) . 4_566
H6A O6 H6B 109(3) . .
O3A C11A O2A 120.1(15) . .
O3A C11A C12A 119.0(14) . .
O2A C11A C12A 118.6(14) . .
O3A C11A Cd1 63.3(11) . .
O2A C11A Cd1 59.0(10) . .
C12A C11A Cd1 177.6(11) . .
C11A O2A Cd1 93.1(11) . .
C11A O3A Cd1 88.7(12) . .
C11A C12A C17A 111.9(12) . .
C11A C12A C13A 110.5(13) . .
C17A C12A C13A 111.1(12) . .
C11A C12A H12A 107.7 . .
C17A C12A H12A 107.7 . .
C13A C12A H12A 107.7 . .
C14A C13A C12A 110.2(11) . .
C14A C13A H13C 109.6 . .
C12A C13A H13C 109.6 . .
C14A C13A H13D 109.6 . .
C12A C13A H13D 109.6 . .
H13C C13A H13D 108.1 . .
C13A C14A C15A 113.3(8) . .
C13A C14A H14C 108.9 . .
C15A C14A H14C 108.9 . .
C13A C14A H14D 108.9 . .
C15A C14A H14D 108.9 . .
H14C C14A H14D 107.7 . .
C18A C15A C16A 114.9(7) . .
C18A C15A C14A 108.2(6) . .
C16A C15A C14A 111.1(6) . .
C18A C15A H15A 107.5 . .
C16A C15A H15A 107.5 . .
C14A C15A H15A 107.5 . .
C15A C16A C17A 111.6(9) . .
C15A C16A H16C 109.3 . .
C17A C16A H16C 109.3 . .
C15A C16A H16D 109.3 . .
C17A C16A H16D 109.3 . .
H16C C16A H16D 108.0 . .
C12A C17A C16A 112.4(11) . .
C12A C17A H17C 109.1 . .
C16A C17A H17C 109.1 . .
C12A C17A H17D 109.1 . .
C16A C17A H17D 109.1 . .
H17C C17A H17D 107.8 . .
O4A C18A O5A 122.8(8) . .
O4A C18A C15A 119.5(7) . .
O5A C18A C15A 117.7(8) . .
C18A O5A Cd1 119.5(7) . 4_566
H6C O6A H6D 104(3) . .

loop_
_geom_bond_atom_site_label_1
_geom_bond_atom_site_label_2
_geom_bond_distance
_geom_bond_site_symmetry_2
Cd1 O5A 2.134(7) 4_565
Cd1 O2A 2.29(2) .
Cd1 O4 2.289(5) 4_565
Cd1 O1 2.3181(19) .
Cd1 N1 2.3439(19) .
Cd1 O2 2.368(11) .
Cd1 N2 2.378(2) .
Cd1 O3A 2.38(2) .
Cd1 O3 2.473(13) .
Cd1 C11A 2.664(17) .
O1 H1A 0.771(16) .
O1 H1B 0.863(17) .
N1 C1 1.339(3) .
N1 C5 1.348(3) .
N2 C10 1.333(3) .
N2 C6 1.340(3) .
C1 C2 1.380(4) .
C1 H1 0.9300 .
C2 C3 1.366(4) .
C2 H2 0.9300 .
C3 C4 1.373(4) .
C3 H3 0.9300 .
C4 C5 1.391(3) .
C4 H4 0.9300 .
C5 C6 1.483(3) .
C6 C7 1.391(3) .
C7 C8 1.378(4) .
C7 H7 0.9300 .
C8 C9 1.357(5) .
C8 H8 0.9300 .
C9 C10 1.383(4) .
C9 H9 0.9300 .
C10 H10 0.9300 .
C11 O2 1.261(8) .
C11 O3 1.275(7) .
C11 C12 1.523(7) .
C12 C13 1.527(8) .
C12 C17 1.537(7) .
C12 H12 0.9800 .
C13 C14 1.535(7) .
C13 H13A 0.9700 .
C13 H13B 0.9700 .
C14 C15 1.528(6) .
C14 H14A 0.9700 .
C14 H14B 0.9700 .
C15 C16 1.525(7) .
C15 C18 1.536(6) .
C15 H15 0.9800 .
C16 C17 1.527(7) .
C16 H16A 0.9700 .
C16 H16B 0.9700 .
C17 H17A 0.9700 .
C17 H17B 0.9700 .
C18 O4 1.241(8) .
C18 O5 1.245(7) .
O4 Cd1 2.289(5) 4_566
O6 H6A 0.831(16) .
O6 H6B 0.861(19) .
C11A O3A 1.249(12) .
C11A O2A 1.250(12) .
C11A C12A 1.524(12) .
C12A C17A 1.534(12) .
C12A C13A 1.544(12) .
C12A H12A 0.9800 .
C13A C14A 1.514(11) .
C13A H13C 0.9700 .
C13A H13D 0.9700 .
C14A C15A 1.555(10) .
C14A H14C 0.9700 .
C14A H14D 0.9700 .
C15A C18A 1.512(9) .
C15A C16A 1.516(9) .
C15A H15A 0.9800 .
C16A C17A 1.545(11) .
C16A H16C 0.9700 .
C16A H16D 0.9700 .
C17A H17C 0.9700 .
C17A H17D 0.9700 .
C18A O4A 1.247(11) .
C18A O5A 1.283(11) .
O5A Cd1 2.134(7) 4_566
O6A H6C 0.85(2) .
O6A H6D 0.969(17) .

loop_
_geom_hbond_atom_site_label_D
_geom_hbond_atom_site_label_H
_geom_hbond_atom_site_label_A
_geom_hbond_distance_DH
_geom_hbond_distance_HA
_geom_hbond_distance_DA
_geom_hbond_angle_DHA
_geom_hbond_site_symmetry_A
O1 H1A O5 0.771(16) 2.65(3) 3.215(6) 132(3) 4_665
O1 H1A O4A 0.771(16) 2.28(3) 2.765(5) 122(3) 4_565
O1 H1A O6A 0.771(16) 1.94(2) 2.655(7) 153(3) 4_565
O1 H1B O3 0.863(17) 1.93(2) 2.784(12) 168(3) 1_655
O1 H1B O3A 0.863(17) 1.81(3) 2.63(2) 160(3) 1_655
O6 H6A O5 0.831(16) 1.968(17) 2.786(7) 168(6) .
O6A H6C O5A 0.85(2) 1.946(19) 2.718(11) 150(5) 1_655
O6A H6D O4A 0.969(17) 2.102(17) 2.842(9) 131.9(18) .

loop_
_geom_torsion_atom_site_label_1
_geom_torsion_atom_site_label_2
_geom_torsion_atom_site_label_3
_geom_torsion_atom_site_label_4
_geom_torsion
_geom_torsion_site_symmetry_4
C5 N1 C1 C2 -1.0(3) .
Cd1 N1 C1 C2 177.03(18) .
N1 C1 C2 C3 0.7(4) .
C1 C2 C3 C4 -0.1(4) .
C2 C3 C4 C5 -0.2(3) .
C1 N1 C5 C4 0.6(3) .
Cd1 N1 C5 C4 -177.43(15) .
C1 N1 C5 C6 179.47(19) .
Cd1 N1 C5 C6 1.4(2) .
C3 C4 C5 N1 -0.1(3) .
C3 C4 C5 C6 -178.8(2) .
C10 N2 C6 C7 0.2(3) .
Cd1 N2 C6 C7 174.38(16) .
C10 N2 C6 C5 -178.7(2) .
Cd1 N2 C6 C5 -4.5(2) .
N1 C5 C6 N2 2.1(3) .
C4 C5 C6 N2 -179.1(2) .
N1 C5 C6 C7 -176.8(2) .
C4 C5 C6 C7 2.0(3) .
N2 C6 C7 C8 -0.9(3) .
C5 C6 C7 C8 178.0(2) .
C6 C7 C8 C9 0.7(4) .
C7 C8 C9 C10 0.0(4) .
C6 N2 C10 C9 0.5(4) .
Cd1 N2 C10 C9 -173.3(2) .
C8 C9 C10 N2 -0.6(4) .
O3 C11 O2 Cd1 -11.1(15) .
C12 C11 O2 Cd1 176.9(13) .
O2 C11 O3 Cd1 10.6(14) .
C12 C11 O3 Cd1 -177.3(14) .
O2 C11 C12 C13 145.9(13) .
O3 C11 C12 C13 -26.1(17) .
O2 C11 C12 C17 18.7(18) .
O3 C11 C12 C17 -153.3(12) .
C11 C12 C13 C14 -73.6(11) .
C17 C12 C13 C14 55.3(9) .
C12 C13 C14 C15 -57.5(7) .
C13 C14 C15 C16 56.4(6) .
C13 C14 C15 C18 -176.2(5) .
C14 C15 C16 C17 -56.7(6) .
C18 C15 C16 C17 179.6(5) .
C15 C16 C17 C12 55.0(8) .
C11 C12 C17 C16 76.2(11) .
C13 C12 C17 C16 -52.9(10) .
C16 C15 C18 O4 28.9(6) .
C14 C15 C18 O4 -95.3(6) .
C16 C15 C18 O5 -152.0(5) .
C14 C15 C18 O5 83.7(6) .
O5 C18 O4 Cd1 -12.1(6) 4_566
C15 C18 O4 Cd1 166.9(3) 4_566
O3A C11A O2A Cd1 18(3) .
C12A C11A O2A Cd1 -180(2) .
O2A C11A O3A Cd1 -17(3) .
C12A C11A O3A Cd1 -179(2) .
O3A C11A C12A C17A -174(2) .
O2A C11A C12A C17A 23(3) .
O3A C11A C12A C13A -49(3) .
O2A C11A C12A C13A 148(2) .
C11A C12A C13A C14A -69.7(18) .
C17A C12A C13A C14A 55.1(16) .
C12A C13A C14A C15A -55.2(13) .
C13A C14A C15A C18A -178.6(8) .
C13A C14A C15A C16A 54.4(10) .
C18A C15A C16A C17A -175.3(8) .
C14A C15A C16A C17A -52.1(10) .
C11A C12A C17A C16A 69(2) .
C13A C12A C17A C16A -55.0(17) .
C15A C16A C17A C12A 54.0(13) .
C16A C15A C18A O4A 8.2(10) .
C14A C15A C18A O4A -116.6(8) .
C16A C15A C18A O5A -173.1(7) .
C14A C15A C18A O5A 62.1(9) .
O4A C18A O5A Cd1 15.0(10) 4_566
C15A C18A O5A Cd1 -163.7(5) 4_566
